data_4326638
loop_
_publ_author_name
'Irene Bassanetti'
'Luciano Marchi\`o'

_publ_contact_author_address
;
Departimento di Chimica GIAF
Universit\`a di Parma
via Usberti 17/a, 43100, Parma, Italy
;
_publ_contact_author_email marchio@unipr.it
_publ_contact_author_fax '0039 0521 905557'
_publ_contact_author_name 'Dr. Luciano Marchi\`o'
_publ_contact_author_phone '0039 0521 905419'
_publ_section_title
;
 Structural Variability in Ag(I) and Cu(I) Coordination Polymers with
 Thioether-Functionalized Bis(pyrazolyl)methane Ligands
;
_journal_name_full 'Inorganic Chemistry'
_journal_page_first 10786
_journal_page_last 10797
_journal_paper_doi 10.1021/ic201338w
_journal_volume 50
_journal_year 2011
_chemical_formula_moiety 'C52 H77 Ag2 N8 S2 2+, 2(P F6 1-), C3 H6 O'
_chemical_formula_sum 'C55 H82 Ag2 F12 N8 O P2 S2'
_chemical_formula_weight 1441.09
_chemical_name_systematic
;
 ?
;
_space_group_IT_number 9
_symmetry_cell_setting monoclinic
_symmetry_space_group_name_Hall 'C -2yc'
_symmetry_space_group_name_H-M 'C 1 c 1'
_atom_sites_solution_hydrogens geom
_atom_sites_solution_primary direct
_atom_sites_solution_secondary difmap
_audit_creation_method SHELXL-97
_cell_angle_alpha 90.00
_cell_angle_beta 102.624(2)
_cell_angle_gamma 90.00
_cell_formula_units_Z 4
_cell_length_a 19.316(1)
_cell_length_b 17.068(1)
_cell_length_c 21.141(2)
_cell_measurement_reflns_used 28113
_cell_measurement_temperature 293(2)
_cell_measurement_theta_max 26.86
_cell_measurement_theta_min 1.61
_cell_volume 6801.4(8)
_computing_cell_refinement Saint
_computing_data_collection Smart
_computing_data_reduction Saint
_computing_structure_refinement 'SHELXL-97 (Sheldrick, 1997)'
_computing_structure_solution Sir2004
_diffrn_ambient_temperature 293(2)
_diffrn_measured_fraction_theta_full 0.999
_diffrn_measured_fraction_theta_max 0.999
_diffrn_measurement_device_type 'Bruker Smart APEXII CCD'
_diffrn_measurement_method 'theta & omega scan'
_diffrn_radiation_monochromator graphite
_diffrn_radiation_source 'fine-focus sealed tube'
_diffrn_radiation_type MoK\a
_diffrn_radiation_wavelength 0.71073
_diffrn_reflns_av_R_equivalents 0.0404
_diffrn_reflns_av_sigmaI/netI 0.0481
_diffrn_reflns_limit_h_max 24
_diffrn_reflns_limit_h_min -24
_diffrn_reflns_limit_k_max 21
_diffrn_reflns_limit_k_min -21
_diffrn_reflns_limit_l_max 26
_diffrn_reflns_limit_l_min -26
_diffrn_reflns_number 42584
_diffrn_reflns_theta_full 26.86
_diffrn_reflns_theta_max 26.86
_diffrn_reflns_theta_min 1.61
_diffrn_standards_decay_% none
_exptl_absorpt_coefficient_mu 0.758
_exptl_absorpt_correction_T_max 1.000
_exptl_absorpt_correction_T_min 0.851
_exptl_absorpt_correction_type multi-scan
_exptl_absorpt_process_details SADABS
_exptl_crystal_colour colorless
_exptl_crystal_density_diffrn 1.407
_exptl_crystal_description block
_exptl_crystal_F_000 2960
_exptl_crystal_size_max 0.26
_exptl_crystal_size_mid 0.17
_exptl_crystal_size_min 0.11
_refine_diff_density_max 0.270
_refine_diff_density_min -0.235
_refine_diff_density_rms 0.046
_refine_ls_abs_structure_details 'Flack H D (1983), Acta Cryst. A39, 876-881'
_refine_ls_abs_structure_Flack -0.020(15)
_refine_ls_extinction_method none
_refine_ls_goodness_of_fit_ref 1.001
_refine_ls_hydrogen_treatment constr
_refine_ls_matrix_type full
_refine_ls_number_parameters 877
_refine_ls_number_reflns 14619
_refine_ls_number_restraints 96
_refine_ls_restrained_S_all 1.013
_refine_ls_R_factor_all 0.0553
_refine_ls_R_factor_gt 0.0387
_refine_ls_shift/su_max 0.003
_refine_ls_shift/su_mean 0.000
_refine_ls_structure_factor_coef Fsqd
_refine_ls_weighting_details 'calc w=1/[\s^2^(Fo^2^)+(0.0350P)^2^+0.0000P] where P=(Fo^2^+2Fc^2^)/3'
_refine_ls_weighting_scheme calc
_refine_ls_wR_factor_gt 0.0769
_refine_ls_wR_factor_ref 0.0836
_reflns_number_gt 10843
_reflns_number_total 14619
_reflns_threshold_expression >2sigma(I)
_cod_data_source_file ic201338w_si_001_07.cif
_cod_data_source_block dt20ae
_cod_database_code 4326638

loop_
_symmetry_equiv_pos_as_xyz
'x, y, z'
'x, -y, z+1/2'
'x+1/2, y+1/2, z'
'x+1/2, -y+1/2, z+1/2'

loop_
_atom_site_label
_atom_site_type_symbol
_atom_site_fract_x
_atom_site_fract_y
_atom_site_fract_z
_atom_site_U_iso_or_equiv
_atom_site_adp_type
_atom_site_occupancy
_atom_site_symmetry_multiplicity
_atom_site_calc_flag
_atom_site_refinement_flags
_atom_site_disorder_assembly
_atom_site_disorder_group
Ag2 Ag 0.409121(14) 0.217536(18) 0.222501(14) 0.06254(9) Uani 1 1 d . . .
Ag1 Ag 0.680487(16) 0.419725(17) 0.155713(15) 0.06314(9) Uani 1 1 d . . .
S13 S 0.52261(5) 0.21735(6) 0.19075(5) 0.0574(2) Uani 1 1 d . . .
S16 S 0.24283(5) 0.00702(6) 0.23908(5) 0.0575(2) Uani 1 1 d . . .
C16 C 0.2430(2) 0.1694(2) 0.25062(18) 0.0520(9) Uani 1 1 d . . .
H16 H 0.1972 0.1641 0.2629 0.062 Uiso 1 1 calc R . .
N14 N 0.29723(15) 0.16719(17) 0.30971(15) 0.0503(7) Uani 1 1 d . . .
N11 N 0.62902(14) 0.24649(18) 0.09890(15) 0.0494(7) Uani 1 1 d . . .
N24 N 0.36832(15) 0.16927(18) 0.30745(15) 0.0536(7) Uani 1 1 d . . .
N12 N 0.55705(15) 0.35031(19) 0.04039(15) 0.0537(8) Uani 1 1 d . . .
N21 N 0.68323(16) 0.28961(17) 0.13362(16) 0.0548(8) Uani 1 1 d . . .
N22 N 0.5884(2) 0.4167(2) 0.06684(17) 0.0650(9) Uani 1 1 d . . .
C13 C 0.55824(18) 0.2802(2) 0.08069(18) 0.0526(9) Uani 1 1 d . . .
H13 H 0.5274 0.2410 0.0547 0.063 Uiso 1 1 calc R . .
N25 N 0.29570(17) 0.2629(2) 0.18743(18) 0.0672(10) Uani 1 1 d . . .
N15 N 0.24155(16) 0.24364(18) 0.21583(16) 0.0542(8) Uani 1 1 d . . .
C23 C 0.5260(2) 0.3006(3) 0.1382(2) 0.0616(11) Uani 1 1 d . . .
H23A H 0.4783 0.3204 0.1223 0.074 Uiso 1 1 calc R . .
H23B H 0.5538 0.3419 0.1632 0.074 Uiso 1 1 calc R . .
C36 C 0.3341(2) -0.0173(2) 0.2658(2) 0.0570(10) Uani 1 1 d . . .
C26 C 0.2482(2) 0.1029(2) 0.20390(19) 0.0561(10) Uani 1 1 d . . .
H26A H 0.2928 0.1072 0.1902 0.067 Uiso 1 1 calc R . .
H26B H 0.2101 0.1082 0.1657 0.067 Uiso 1 1 calc R . .
C14 C 0.4034(2) 0.1622(2) 0.3678(2) 0.0577(10) Uani 1 1 d . . .
C35 C 0.1822(2) 0.2869(2) 0.1902(3) 0.0728(13) Uani 1 1 d . . .
C86 C 0.3575(3) -0.0419(3) 0.3300(2) 0.0719(12) Uani 1 1 d . . .
H86 H 0.3257 -0.0467 0.3571 0.086 Uiso 1 1 calc R . .
C32 C 0.5145(2) 0.3641(3) -0.01907(19) 0.0679(11) Uani 1 1 d . . .
C33 C 0.5965(2) 0.2351(3) 0.2566(2) 0.0681(12) Uani 1 1 d . . .
C24 C 0.3574(2) 0.1548(3) 0.4089(2) 0.0718(12) Uani 1 1 d . . .
H24 H 0.3699 0.1488 0.4537 0.086 Uiso 1 1 calc R . .
C75 C 0.1134(3) 0.2783(4) 0.2104(5) 0.122(3) Uani 1 1 d . . .
H75 H 0.1053 0.2227 0.2175 0.147 Uiso 1 1 calc R . .
C41 C 0.8110(2) 0.2765(3) 0.1760(3) 0.0891(16) Uani 1 1 d . . .
H41 H 0.8012 0.3212 0.2018 0.107 Uiso 1 1 calc R . .
C44 C 0.4830(2) 0.1660(3) 0.3851(2) 0.0786(13) Uani 1 1 d . . .
H44 H 0.5005 0.1437 0.3488 0.094 Uiso 1 1 calc R . .
C74 C 0.2204(2) 0.1534(3) 0.3929(2) 0.0777(13) Uani 1 1 d . . .
H74 H 0.1824 0.1686 0.3562 0.093 Uiso 1 1 calc R . .
C34 C 0.2901(2) 0.1581(2) 0.3718(2) 0.0625(10) Uani 1 1 d . . .
C43 C 0.6128(3) 0.3083(4) 0.2834(3) 0.0873(15) Uani 1 1 d . . .
H43 H 0.5851 0.3512 0.2669 0.105 Uiso 1 1 calc R . .
C66 C 0.4745(3) -0.0503(4) 0.3148(3) 0.108(2) Uani 1 1 d . . .
H66 H 0.5223 -0.0601 0.3319 0.129 Uiso 1 1 calc R . .
C46 C 0.3816(2) -0.0107(3) 0.2265(2) 0.0722(12) Uani 1 1 d . . .
H46 H 0.3663 0.0048 0.1835 0.087 Uiso 1 1 calc R . .
C72 C 0.4703(3) 0.3030(4) -0.0598(2) 0.0977(19) Uani 1 1 d . . .
H72 H 0.4563 0.2641 -0.0309 0.117 Uiso 1 1 calc R . .
C31 C 0.6508(2) 0.1736(2) 0.0863(2) 0.0627(11) Uani 1 1 d . . .
C71 C 0.6050(3) 0.1101(3) 0.0517(3) 0.0860(16) Uani 1 1 d . . .
H71 H 0.5573 0.1316 0.0362 0.103 Uiso 1 1 calc R . .
C21 C 0.7224(2) 0.1719(3) 0.1133(3) 0.0776(14) Uani 1 1 d . . .
H21 H 0.7530 0.1301 0.1124 0.093 Uiso 1 1 calc R . .
C56 C 0.4530(3) -0.0274(4) 0.2513(3) 0.0978(17) Uani 1 1 d . . .
H56 H 0.4858 -0.0232 0.2251 0.117 Uiso 1 1 calc R . .
C11 C 0.7403(2) 0.2446(3) 0.1421(2) 0.0648(11) Uani 1 1 d . . .
C91 C 0.5997(4) 0.0427(3) 0.0961(4) 0.120(2) Uani 1 1 d . . .
H91A H 0.6455 0.0187 0.1100 0.180 Uiso 1 1 calc R . .
H91B H 0.5667 0.0048 0.0734 0.180 Uiso 1 1 calc R . .
H91C H 0.5836 0.0614 0.1332 0.180 Uiso 1 1 calc R . .
C84 C 0.2067(4) 0.0722(5) 0.4119(5) 0.158(4) Uani 1 1 d . . .
H84A H 0.1951 0.0398 0.3740 0.237 Uiso 1 1 calc R . .
H84B H 0.1678 0.0722 0.4335 0.237 Uiso 1 1 calc R . .
H84C H 0.2483 0.0520 0.4407 0.237 Uiso 1 1 calc R . .
C12 C 0.5685(3) 0.4723(3) 0.0234(2) 0.0812(14) Uani 1 1 d . . .
C22 C 0.5232(3) 0.4419(3) -0.0297(3) 0.0900(16) Uani 1 1 d . . .
H22 H 0.5020 0.4695 -0.0668 0.108 Uiso 1 1 calc R . .
C15 C 0.2703(3) 0.3193(3) 0.1453(3) 0.0911(16) Uani 1 1 d . . .
C64 C 0.5145(3) 0.1187(5) 0.4448(3) 0.128(2) Uani 1 1 d . . .
H64A H 0.5653 0.1213 0.4529 0.192 Uiso 1 1 calc R . .
H64B H 0.4995 0.0652 0.4382 0.192 Uiso 1 1 calc R . .
H64C H 0.4987 0.1397 0.4814 0.192 Uiso 1 1 calc R . .
C76 C 0.4273(3) -0.0586(4) 0.3524(3) 0.1053(19) Uani 1 1 d . . .
H76 H 0.4428 -0.0762 0.3947 0.126 Uiso 1 1 calc R . .
C94 C 0.2198(5) 0.2094(6) 0.4488(5) 0.185(5) Uani 1 1 d . . .
H94A H 0.2572 0.1955 0.4851 0.278 Uiso 1 1 calc R . .
H94B H 0.1749 0.2060 0.4612 0.278 Uiso 1 1 calc R . .
H94C H 0.2270 0.2620 0.4355 0.278 Uiso 1 1 calc R . .
C54 C 0.5069(3) 0.2496(4) 0.3927(4) 0.116(2) Uani 1 1 d . . .
H54A H 0.4885 0.2776 0.3533 0.174 Uiso 1 1 calc R . .
H54B H 0.5578 0.2515 0.4022 0.174 Uiso 1 1 calc R . .
H54C H 0.4898 0.2732 0.4276 0.174 Uiso 1 1 calc R . .
C81 C 0.6323(4) 0.0826(4) -0.0077(3) 0.124(2) Uani 1 1 d . . .
H81A H 0.6355 0.1267 -0.0352 0.186 Uiso 1 1 calc R . .
H81B H 0.6001 0.0447 -0.0314 0.186 Uiso 1 1 calc R . .
H81C H 0.6783 0.0594 0.0063 0.186 Uiso 1 1 calc R . .
C83 C 0.6367(3) 0.1726(4) 0.2825(3) 0.113(2) Uani 1 1 d . . .
H83 H 0.6268 0.1229 0.2649 0.136 Uiso 1 1 calc R . .
C85 C 0.0531(4) 0.3088(7) 0.1597(8) 0.252(8) Uani 1 1 d . . .
H85A H 0.0569 0.3647 0.1568 0.378 Uiso 1 1 calc R . .
H85B H 0.0091 0.2956 0.1710 0.378 Uiso 1 1 calc R . .
H85C H 0.0546 0.2857 0.1186 0.378 Uiso 1 1 calc R . .
C42 C 0.5922(6) 0.5544(4) 0.0377(4) 0.149(3) Uani 1 1 d . . .
H42 H 0.6257 0.5552 0.0799 0.179 Uiso 1 1 calc R . .
C45 C 0.3162(4) 0.3558(6) 0.1034(5) 0.156(4) Uani 1 1 d . . .
H45 H 0.3617 0.3281 0.1113 0.187 Uiso 1 1 calc R . .
C82 C 0.4034(3) 0.3402(6) -0.0998(4) 0.164(4) Uani 1 1 d . . .
H82A H 0.4156 0.3730 -0.1327 0.246 Uiso 1 1 calc R . .
H82B H 0.3811 0.3713 -0.0721 0.246 Uiso 1 1 calc R . .
H82C H 0.3714 0.2999 -0.1199 0.246 Uiso 1 1 calc R . .
C25 C 0.2015(3) 0.3365(3) 0.1481(3) 0.0948(18) Uani 1 1 d . . .
H25 H 0.1734 0.3756 0.1249 0.114 Uiso 1 1 calc R . .
C51 C 0.8495(4) 0.3074(7) 0.1298(5) 0.188(4) Uani 1 1 d . . .
H51A H 0.8918 0.3332 0.1526 0.282 Uiso 1 1 calc R . .
H51B H 0.8202 0.3441 0.1016 0.282 Uiso 1 1 calc R . .
H51C H 0.8622 0.2652 0.1045 0.282 Uiso 1 1 calc R . .
C53 C 0.6705(4) 0.3180(6) 0.3351(3) 0.119(2) Uani 1 1 d . . .
H53 H 0.6819 0.3675 0.3527 0.142 Uiso 1 1 calc R . .
C52 C 0.6287(5) 0.5867(4) -0.0120(7) 0.194(5) Uani 1 1 d . . .
H52A H 0.6749 0.5636 -0.0065 0.291 Uiso 1 1 calc R . .
H52B H 0.6332 0.6425 -0.0069 0.291 Uiso 1 1 calc R . .
H52C H 0.6013 0.5748 -0.0545 0.291 Uiso 1 1 calc R . .
C73 C 0.6932(4) 0.1840(7) 0.3358(4) 0.151(3) Uani 1 1 d . . .
H73 H 0.7195 0.1413 0.3549 0.181 Uiso 1 1 calc R . .
C92 C 0.5086(4) 0.2630(4) -0.1019(5) 0.150(3) Uani 1 1 d . . .
H92A H 0.5203 0.2996 -0.1323 0.225 Uiso 1 1 calc R . .
H92B H 0.4795 0.2220 -0.1248 0.225 Uiso 1 1 calc R . .
H92C H 0.5513 0.2408 -0.0763 0.225 Uiso 1 1 calc R . .
C63 C 0.7095(4) 0.2560(8) 0.3593(4) 0.143(3) Uani 1 1 d . . .
H63 H 0.7488 0.2631 0.3932 0.172 Uiso 1 1 calc R . .
C55 C 0.3297(6) 0.4396(8) 0.1198(6) 0.237(7) Uani 1 1 d . . .
H55A H 0.2872 0.4692 0.1041 0.355 Uiso 1 1 calc R . .
H55B H 0.3667 0.4586 0.1000 0.355 Uiso 1 1 calc R . .
H55C H 0.3440 0.4453 0.1660 0.355 Uiso 1 1 calc R . .
C61 C 0.8511(4) 0.2212(6) 0.2211(5) 0.191(5) Uani 1 1 d . . .
H61A H 0.8242 0.2068 0.2526 0.287 Uiso 1 1 calc R . .
H61B H 0.8951 0.2446 0.2427 0.287 Uiso 1 1 calc R . .
H61C H 0.8605 0.1753 0.1981 0.287 Uiso 1 1 calc R . .
C95 C 0.1158(6) 0.3212(7) 0.2717(6) 0.223(6) Uani 1 1 d . . .
H95A H 0.1586 0.3080 0.3024 0.335 Uiso 1 1 calc R . .
H95B H 0.0755 0.3069 0.2889 0.335 Uiso 1 1 calc R . .
H95C H 0.1148 0.3766 0.2635 0.335 Uiso 1 1 calc R . .
C65 C 0.2843(9) 0.3517(7) 0.0352(6) 0.278(9) Uani 1 1 d . . .
H65A H 0.2620 0.3015 0.0254 0.418 Uiso 1 1 calc R . .
H65B H 0.3202 0.3585 0.0106 0.418 Uiso 1 1 calc R . .
H65C H 0.2494 0.3923 0.0241 0.418 Uiso 1 1 calc R . .
C62 C 0.5285(9) 0.6066(5) 0.0423(7) 0.273(9) Uani 1 1 d . . .
H62A H 0.4887 0.5930 0.0082 0.410 Uiso 1 1 calc R . .
H62B H 0.5408 0.6605 0.0379 0.410 Uiso 1 1 calc R . .
H62C H 0.5164 0.5988 0.0835 0.410 Uiso 1 1 calc R . .
P2 P 0.52261(10) 0.53802(14) 0.24654(10) 0.1119(6) Uani 1 1 d D . .
F7 F 0.5147(8) 0.4749(7) 0.1984(6) 0.160(5) Uani 0.533(14) 1 d PD A 1
F8 F 0.4746(12) 0.5904(14) 0.1963(10) 0.243(13) Uani 0.533(14) 1 d PD A 1
F12 F 0.5308(11) 0.6154(10) 0.2880(10) 0.231(10) Uani 0.533(14) 1 d PD A 1
F10 F 0.4637(12) 0.5133(15) 0.2777(12) 0.263(14) Uani 0.533(14) 1 d PD A 1
F11 F 0.5806(10) 0.4987(12) 0.2958(9) 0.219(11) Uani 0.533(14) 1 d PD A 1
F9 F 0.5894(4) 0.5683(9) 0.2160(6) 0.145(5) Uani 0.533(14) 1 d PD A 1
F7A F 0.4791(6) 0.4439(7) 0.2347(8) 0.156(6) Uani 0.467(14) 1 d PD A 2
F8A F 0.5709(8) 0.4892(10) 0.2140(7) 0.150(6) Uani 0.467(14) 1 d PD A 2
F9A F 0.5532(14) 0.4903(11) 0.3109(8) 0.191(11) Uani 0.467(14) 1 d PD A 2
F10A F 0.4813(10) 0.5624(15) 0.1837(9) 0.188(9) Uani 0.467(14) 1 d PD A 2
F12A F 0.5645(11) 0.6042(9) 0.2631(12) 0.215(11) Uani 0.467(14) 1 d PD A 2
F11A F 0.4598(11) 0.5535(11) 0.2763(12) 0.205(11) Uani 0.467(14) 1 d PD A 2
P1 P 0.36981(10) 0.09447(12) 0.04063(8) 0.1003(5) Uani 1 1 d D . .
F6 F 0.3200(5) 0.1070(8) -0.0244(4) 0.134(4) Uani 0.600(17) 1 d PD B 3
F1 F 0.4172(9) 0.0808(13) 0.1092(6) 0.234(11) Uani 0.600(17) 1 d PD B 3
F5 F 0.4137(7) 0.1689(9) 0.0379(8) 0.180(7) Uani 0.600(17) 1 d PD B 3
F3 F 0.3284(8) 0.0199(7) 0.0525(7) 0.202(9) Uani 0.600(17) 1 d PD B 3
F4 F 0.4218(9) 0.0466(13) 0.0098(7) 0.211(9) Uani 0.600(17) 1 d PD B 3
F2 F 0.3213(10) 0.1417(9) 0.0744(9) 0.235(10) Uani 0.600(17) 1 d PD B 3
F1A F 0.4338(7) 0.1190(17) 0.0101(10) 0.160(9) Uani 0.400(17) 1 d PD B 4
F3A F 0.4256(9) 0.0446(12) 0.0892(9) 0.167(11) Uani 0.400(17) 1 d PD B 4
F2A F 0.3864(17) 0.1653(15) 0.0846(13) 0.30(2) Uani 0.400(17) 1 d PD B 4
F5A F 0.3220(11) 0.1517(16) -0.0064(12) 0.249(15) Uani 0.400(17) 1 d PD B 4
F4A F 0.3590(18) 0.0268(12) -0.0059(10) 0.236(15) Uani 0.400(17) 1 d PD B 4
F6A F 0.3139(8) 0.068(2) 0.0735(10) 0.245(19) Uani 0.400(17) 1 d PD B 4
C3S C 0.231(2) 0.469(3) 0.356(2) 0.24(2) Uiso 0.33 1 d PDU C 5
H3S1 H 0.2324 0.4376 0.3937 0.359 Uiso 0.33 1 calc PR C 5
H3S2 H 0.1899 0.4544 0.3229 0.359 Uiso 0.33 1 calc PR C 5
H3S3 H 0.2270 0.5234 0.3664 0.359 Uiso 0.33 1 calc PR C 5
C2S C 0.2828(17) 0.5034(18) 0.2718(14) 0.173(11) Uiso 0.33 1 d PDU C 5
H2S1 H 0.3121 0.4838 0.2440 0.260 Uiso 0.33 1 calc PR C 5
H2S2 H 0.2947 0.5572 0.2824 0.260 Uiso 0.33 1 calc PR C 5
H2S3 H 0.2338 0.4999 0.2499 0.260 Uiso 0.33 1 calc PR C 5
C1S C 0.295(2) 0.457(3) 0.332(2) 0.23(2) Uiso 0.33 1 d PDU C 5
O1S O 0.3385(18) 0.4045(18) 0.3360(18) 0.261(13) Uiso 0.33 1 d PDU C 5
O2S O 0.3450(18) 0.4099(19) 0.4720(18) 0.289(15) Uiso 0.33 1 d PDU D 6
C5S C 0.387(4) 0.384(5) 0.383(3) 0.59(6) Uiso 0.33 1 d PDU D 6
H5S1 H 0.4276 0.3691 0.4149 0.880 Uiso 0.33 1 calc PR D 6
H5S2 H 0.4003 0.4213 0.3535 0.880 Uiso 0.33 1 calc PR D 6
H5S3 H 0.3666 0.3387 0.3587 0.880 Uiso 0.33 1 calc PR D 6
C4S C 0.3325(17) 0.4206(19) 0.4149(19) 0.23(2) Uiso 0.33 1 d PDU D 6
C6S C 0.279(3) 0.462(4) 0.369(2) 0.23(2) Uiso 0.33 1 d PDU D 6
H6S1 H 0.2510 0.4934 0.3919 0.340 Uiso 0.33 1 calc PR D 6
H6S2 H 0.2483 0.4247 0.3422 0.340 Uiso 0.33 1 calc PR D 6
H6S3 H 0.3007 0.4948 0.3424 0.340 Uiso 0.33 1 calc PR D 6
O3S O 0.343(2) 0.381(3) 0.401(2) 0.34(2) Uiso 0.33 1 d PDU E 7
C8S C 0.268(3) 0.472(3) 0.402(2) 0.28(3) Uiso 0.33 1 d PDU E 7
H8S1 H 0.2792 0.4581 0.4467 0.419 Uiso 0.33 1 calc PR E 7
H8S2 H 0.2207 0.4562 0.3823 0.419 Uiso 0.33 1 calc PR E 7
H8S3 H 0.2731 0.5273 0.3970 0.419 Uiso 0.33 1 calc PR E 7
C9S C 0.303(3) 0.454(3) 0.3033(16) 0.237(19) Uiso 0.33 1 d PDU E 7
H9S1 H 0.3418 0.4290 0.2895 0.356 Uiso 0.33 1 calc PR E 7
H9S2 H 0.3044 0.5092 0.2960 0.356 Uiso 0.33 1 calc PR E 7
H9S3 H 0.2590 0.4329 0.2791 0.356 Uiso 0.33 1 calc PR E 7
C7S C 0.309(2) 0.438(2) 0.3746(16) 0.166(11) Uiso 0.33 1 d PDU E 7

loop_
_atom_site_aniso_label
_atom_site_aniso_U_11
_atom_site_aniso_U_22
_atom_site_aniso_U_33
_atom_site_aniso_U_23
_atom_site_aniso_U_13
_atom_site_aniso_U_12
Ag2 0.04545(15) 0.0786(2) 0.06594(19) 0.00582(17) 0.01739(13) 0.00254(15)
Ag1 0.06057(18) 0.05664(17) 0.06741(19) -0.00831(17) 0.00353(14) -0.00288(16)
S13 0.0446(5) 0.0716(6) 0.0565(6) 0.0074(5) 0.0124(4) 0.0018(4)
S16 0.0557(6) 0.0527(5) 0.0625(6) -0.0032(5) 0.0094(5) -0.0017(4)
C16 0.047(2) 0.054(2) 0.055(2) -0.0024(18) 0.0106(18) 0.0028(17)
N14 0.0464(17) 0.0543(18) 0.0520(19) -0.0036(14) 0.0145(14) 0.0002(14)
N11 0.0368(15) 0.0523(17) 0.0579(19) -0.0056(15) 0.0077(14) -0.0041(14)
N24 0.0443(17) 0.0590(19) 0.058(2) -0.0030(15) 0.0113(15) -0.0022(14)
N12 0.0459(17) 0.062(2) 0.0495(18) 0.0052(15) 0.0033(14) 0.0008(15)
N21 0.0414(16) 0.0540(17) 0.063(2) -0.0020(14) -0.0020(15) 0.0002(15)
N22 0.074(2) 0.056(2) 0.059(2) -0.0013(17) 0.0019(18) 0.0054(18)
C13 0.0383(18) 0.063(2) 0.054(2) 0.0000(19) 0.0059(16) -0.0024(17)
N25 0.0470(19) 0.076(2) 0.084(3) 0.022(2) 0.0258(18) 0.0148(17)
N15 0.0460(17) 0.0489(17) 0.070(2) 0.0014(16) 0.0170(16) 0.0050(14)
C23 0.048(2) 0.075(3) 0.065(3) 0.012(2) 0.021(2) 0.0124(19)
C36 0.062(2) 0.050(2) 0.058(2) -0.0026(18) 0.009(2) 0.0066(19)
C26 0.056(2) 0.052(2) 0.056(2) -0.0068(18) 0.0029(19) 0.0009(18)
C14 0.045(2) 0.066(2) 0.058(2) -0.0023(19) 0.0039(19) 0.0019(18)
C35 0.050(2) 0.057(2) 0.117(4) 0.007(3) 0.028(3) 0.013(2)
C86 0.083(3) 0.066(3) 0.064(3) 0.007(2) 0.009(2) 0.019(2)
C32 0.055(2) 0.100(3) 0.044(2) 0.012(2) 0.0020(19) -0.008(2)
C33 0.047(2) 0.089(3) 0.070(3) 0.003(2) 0.018(2) 0.009(2)
C24 0.070(3) 0.095(3) 0.051(2) 0.003(2) 0.014(2) 0.004(2)
C75 0.065(3) 0.087(4) 0.230(9) 0.063(5) 0.066(5) 0.032(3)
C41 0.046(3) 0.094(4) 0.117(4) -0.013(3) -0.004(3) 0.009(2)
C44 0.066(3) 0.097(4) 0.068(3) -0.009(3) 0.003(2) -0.004(3)
C74 0.064(3) 0.113(4) 0.062(3) 0.002(3) 0.026(2) 0.006(3)
C34 0.064(3) 0.074(3) 0.053(2) -0.0070(19) 0.019(2) -0.001(2)
C43 0.076(3) 0.109(4) 0.073(3) -0.010(3) 0.007(3) -0.013(3)
C66 0.079(4) 0.136(5) 0.098(5) -0.005(4) -0.001(4) 0.053(4)
C46 0.066(3) 0.086(3) 0.066(3) 0.002(2) 0.017(2) 0.020(2)
C72 0.098(4) 0.127(5) 0.057(3) 0.026(3) -0.007(3) -0.050(4)
C31 0.055(2) 0.047(2) 0.082(3) -0.008(2) 0.006(2) -0.0046(18)
C71 0.070(3) 0.052(3) 0.130(5) -0.018(3) 0.010(3) -0.001(2)
C21 0.058(3) 0.058(3) 0.108(4) -0.015(3) -0.002(3) 0.013(2)
C56 0.070(3) 0.121(5) 0.107(5) -0.017(4) 0.028(3) 0.023(3)
C11 0.042(2) 0.066(3) 0.081(3) 0.000(2) 0.001(2) 0.0077(19)
C91 0.129(5) 0.068(3) 0.164(6) -0.008(4) 0.033(5) -0.030(3)
C84 0.119(5) 0.166(7) 0.222(9) 0.075(7) 0.111(6) 0.018(5)
C12 0.104(4) 0.060(3) 0.069(3) 0.016(2) -0.006(3) 0.016(3)
C22 0.085(3) 0.102(4) 0.072(3) 0.037(3) -0.005(3) 0.000(3)
C15 0.074(3) 0.096(4) 0.112(4) 0.050(3) 0.039(3) 0.040(3)
C64 0.080(4) 0.162(6) 0.122(5) 0.038(5) -0.023(4) 0.010(4)
C76 0.111(5) 0.123(5) 0.073(3) 0.006(3) 0.002(3) 0.056(4)
C94 0.140(7) 0.258(11) 0.187(9) -0.116(8) 0.101(7) -0.031(7)
C54 0.081(4) 0.130(5) 0.132(5) -0.029(4) 0.015(4) -0.036(4)
C81 0.157(6) 0.100(4) 0.118(5) -0.044(4) 0.038(5) -0.039(4)
C83 0.087(4) 0.138(5) 0.100(4) -0.007(4) -0.011(3) 0.047(4)
C85 0.047(4) 0.230(11) 0.47(2) 0.102(13) 0.042(8) 0.019(5)
C42 0.228(9) 0.068(4) 0.120(5) 0.040(4) -0.032(6) -0.002(5)
C45 0.106(5) 0.193(9) 0.187(9) 0.134(7) 0.072(5) 0.068(6)
C82 0.073(4) 0.299(12) 0.102(5) -0.015(6) -0.018(4) -0.035(5)
C25 0.068(3) 0.081(3) 0.138(5) 0.038(3) 0.028(3) 0.029(3)
C51 0.077(4) 0.289(12) 0.185(9) 0.012(9) -0.001(5) -0.077(6)
C53 0.091(5) 0.168(7) 0.094(5) -0.034(5) 0.014(4) -0.039(5)
C52 0.161(8) 0.076(5) 0.356(17) -0.030(7) 0.080(9) -0.022(5)
C73 0.111(6) 0.190(9) 0.126(6) -0.014(6) -0.029(5) 0.062(6)
C92 0.137(6) 0.118(5) 0.172(8) -0.065(5) -0.015(6) -0.008(5)
C63 0.083(5) 0.227(10) 0.104(6) -0.022(6) -0.015(4) 0.030(6)
C55 0.152(8) 0.297(15) 0.251(14) 0.111(12) 0.021(8) -0.119(9)
C61 0.093(5) 0.254(12) 0.184(9) 0.062(8) -0.062(6) -0.024(6)
C95 0.205(11) 0.246(12) 0.283(14) 0.054(11) 0.193(11) 0.084(9)
C65 0.48(2) 0.224(13) 0.199(12) 0.060(10) 0.227(16) 0.016(15)
C62 0.53(2) 0.088(5) 0.284(14) 0.036(7) 0.272(17) 0.072(10)
P2 0.0907(11) 0.1445(17) 0.1033(14) -0.0274(13) 0.0274(11) 0.0221(12)
F7 0.150(11) 0.131(8) 0.210(11) -0.086(8) 0.065(10) -0.020(9)
F8 0.195(15) 0.275(18) 0.25(2) 0.021(15) 0.032(14) 0.180(15)
F12 0.26(2) 0.230(16) 0.216(13) -0.118(12) 0.085(14) -0.016(15)
F10 0.27(3) 0.25(3) 0.31(3) -0.04(2) 0.13(2) -0.13(2)
F11 0.174(12) 0.251(18) 0.198(19) 0.088(13) -0.032(12) -0.023(11)
F9 0.088(5) 0.170(13) 0.184(10) 0.006(7) 0.046(6) 0.009(6)
F7A 0.089(6) 0.150(9) 0.220(14) -0.035(9) 0.017(7) 0.007(6)
F8A 0.125(9) 0.169(14) 0.178(12) -0.010(8) 0.083(9) 0.032(9)
F9A 0.31(3) 0.150(11) 0.100(8) -0.001(7) 0.010(12) -0.064(14)
F10A 0.140(13) 0.29(3) 0.129(10) 0.031(14) 0.016(9) 0.056(15)
F12A 0.195(18) 0.126(12) 0.30(3) -0.001(13) 0.006(17) -0.105(13)
F11A 0.23(2) 0.145(13) 0.32(2) -0.006(13) 0.22(2) 0.004(13)
P1 0.0968(11) 0.1386(14) 0.0685(9) -0.0240(9) 0.0247(9) -0.0406(11)
F6 0.129(6) 0.187(11) 0.079(4) 0.011(5) 0.007(4) -0.002(6)
F1 0.231(17) 0.36(2) 0.081(6) 0.040(10) -0.034(8) -0.184(17)
F5 0.163(11) 0.184(13) 0.198(14) 0.039(10) 0.056(9) -0.081(11)
F3 0.229(15) 0.169(9) 0.166(14) 0.021(8) -0.046(10) -0.123(10)
F4 0.203(14) 0.24(2) 0.176(12) -0.037(14) 0.022(11) 0.074(14)
F2 0.32(2) 0.210(13) 0.243(19) -0.097(14) 0.195(17) -0.062(15)
F1A 0.093(8) 0.23(2) 0.170(16) 0.047(17) 0.058(8) -0.014(12)
F3A 0.138(13) 0.187(15) 0.19(2) 0.093(15) 0.065(14) 0.064(13)
F2A 0.27(4) 0.33(4) 0.25(3) -0.22(3) -0.06(3) 0.04(3)
F5A 0.182(17) 0.27(3) 0.23(3) 0.05(2) -0.094(17) 0.062(17)
F4A 0.39(4) 0.165(16) 0.149(17) -0.082(14) 0.05(2) -0.12(2)
F6A 0.117(11) 0.52(6) 0.121(14) 0.11(2) 0.084(11) 0.04(2)

loop_
_atom_type_symbol
_atom_type_description
_atom_type_scat_dispersion_real
_atom_type_scat_dispersion_imag
_atom_type_scat_source
C C 0.0033 0.0016 'International Tables Vol C Tables 4.2.6.8 and 6.1.1.4'
H H 0.0000 0.0000 'International Tables Vol C Tables 4.2.6.8 and 6.1.1.4'
N N 0.0061 0.0033 'International Tables Vol C Tables 4.2.6.8 and 6.1.1.4'
F F 0.0171 0.0103 'International Tables Vol C Tables 4.2.6.8 and 6.1.1.4'
P P 0.1023 0.0942 'International Tables Vol C Tables 4.2.6.8 and 6.1.1.4'
S S 0.1246 0.1234 'International Tables Vol C Tables 4.2.6.8 and 6.1.1.4'
Ag Ag -0.8971 1.1015 'International Tables Vol C Tables 4.2.6.8 and 6.1.1.4'
O O 0.0106 0.0060 'International Tables Vol C Tables 4.2.6.8 and 6.1.1.4'

loop_
_geom_angle_atom_site_label_1
_geom_angle_atom_site_label_2
_geom_angle_atom_site_label_3
_geom_angle
_geom_angle_site_symmetry_3
N24 Ag2 N25 84.59(11) .
N24 Ag2 S13 135.17(8) .
N25 Ag2 S13 140.24(9) .
N21 Ag1 N22 81.82(11) .
N21 Ag1 S16 136.19(8) 3
N22 Ag1 S16 141.85(9) 3
C33 S13 C23 102.4(2) .
C33 S13 Ag2 113.55(15) .
C23 S13 Ag2 108.89(13) .
C36 S16 C26 101.54(19) .
C36 S16 Ag1 112.88(13) 3_445
C26 S16 Ag1 108.77(13) 3_445
N14 C16 N15 112.8(3) .
N14 C16 C26 113.8(3) .
N15 C16 C26 108.5(3) .
N14 C16 H16 107.1 .
N15 C16 H16 107.1 .
C26 C16 H16 107.1 .
C34 N14 N24 110.3(3) .
C34 N14 C16 129.1(3) .
N24 N14 C16 120.4(3) .
N21 N11 C31 111.5(3) .
N21 N11 C13 119.9(3) .
C31 N11 C13 128.6(3) .
C14 N24 N14 105.6(3) .
C14 N24 Ag2 127.5(3) .
N14 N24 Ag2 123.7(2) .
N22 N12 C32 111.3(3) .
N22 N12 C13 119.8(3) .
C32 N12 C13 127.3(3) .
C11 N21 N11 106.2(3) .
C11 N21 Ag1 126.6(3) .
N11 N21 Ag1 126.3(2) .
C12 N22 N12 106.3(4) .
C12 N22 Ag1 127.7(3) .
N12 N22 Ag1 123.9(2) .
N11 C13 N12 111.8(3) .
N11 C13 C23 113.8(3) .
N12 C13 C23 108.6(3) .
N11 C13 H13 107.5 .
N12 C13 H13 107.5 .
C23 C13 H13 107.5 .
C15 N25 N15 105.3(3) .
C15 N25 Ag2 130.4(3) .
N15 N25 Ag2 123.5(2) .
N25 N15 C35 110.7(3) .
N25 N15 C16 120.0(3) .
C35 N15 C16 126.0(3) .
C13 C23 S13 112.7(3) .
C13 C23 H23A 109.1 .
S13 C23 H23A 109.1 .
C13 C23 H23B 109.1 .
S13 C23 H23B 109.1 .
H23A C23 H23B 107.8 .
C46 C36 C86 119.8(4) .
C46 C36 S16 122.4(3) .
C86 C36 S16 117.8(3) .
C16 C26 S16 112.9(3) .
C16 C26 H26A 109.0 .
S16 C26 H26A 109.0 .
C16 C26 H26B 109.0 .
S16 C26 H26B 109.0 .
H26A C26 H26B 107.8 .
N24 C14 C24 110.8(3) .
N24 C14 C44 121.0(4) .
C24 C14 C44 128.2(4) .
C25 C35 N15 105.8(4) .
C25 C35 C75 130.4(4) .
N15 C35 C75 123.7(5) .
C76 C86 C36 119.1(5) .
C76 C86 H86 120.5 .
C36 C86 H86 120.5 .
C22 C32 N12 104.4(4) .
C22 C32 C72 131.3(4) .
N12 C32 C72 124.3(4) .
C83 C33 C43 119.0(5) .
C83 C33 S13 117.9(4) .
C43 C33 S13 123.0(4) .
C34 C24 C14 107.4(4) .
C34 C24 H24 126.3 .
C14 C24 H24 126.3 .
C95 C75 C35 110.1(7) .
C95 C75 C85 109.1(8) .
C35 C75 C85 111.4(7) .
C95 C75 H75 108.8 .
C35 C75 H75 108.8 .
C85 C75 H75 108.8 .
C61 C41 C51 113.8(7) .
C61 C41 C11 112.3(5) .
C51 C41 C11 111.0(5) .
C61 C41 H41 106.4 .
C51 C41 H41 106.4 .
C11 C41 H41 106.4 .
C54 C44 C14 110.1(4) .
C54 C44 C64 111.1(5) .
C14 C44 C64 112.5(5) .
C54 C44 H44 107.6 .
C14 C44 H44 107.6 .
C64 C44 H44 107.6 .
C84 C74 C34 110.8(4) .
C84 C74 C94 110.1(6) .
C34 C74 C94 110.7(5) .
C84 C74 H74 108.4 .
C34 C74 H74 108.4 .
C94 C74 H74 108.4 .
N14 C34 C24 106.0(4) .
N14 C34 C74 125.2(4) .
C24 C34 C74 128.8(4) .
C33 C43 C53 120.2(6) .
C33 C43 H43 119.9 .
C53 C43 H43 119.9 .
C76 C66 C56 120.7(5) .
C76 C66 H66 119.6 .
C56 C66 H66 119.6 .
C36 C46 C56 119.6(5) .
C36 C46 H46 120.2 .
C56 C46 H46 120.2 .
C92 C72 C32 112.3(5) .
C92 C72 C82 110.0(5) .
C32 C72 C82 109.7(6) .
C92 C72 H72 108.2 .
C32 C72 H72 108.3 .
C82 C72 H72 108.3 .
N11 C31 C21 105.3(3) .
N11 C31 C71 126.0(4) .
C21 C31 C71 128.7(4) .
C31 C71 C91 111.5(5) .
C31 C71 C81 110.6(5) .
C91 C71 C81 111.0(5) .
C31 C71 H71 107.9 .
C91 C71 H71 107.9 .
C81 C71 H71 107.9 .
C31 C21 C11 107.1(4) .
C31 C21 H21 126.5 .
C11 C21 H21 126.5 .
C66 C56 C46 119.2(5) .
C66 C56 H56 120.4 .
C46 C56 H56 120.4 .
N21 C11 C21 109.8(3) .
N21 C11 C41 119.8(4) .
C21 C11 C41 130.3(4) .
C71 C91 H91A 109.5 .
C71 C91 H91B 109.5 .
H91A C91 H91B 109.5 .
C71 C91 H91C 109.5 .
H91A C91 H91C 109.5 .
H91B C91 H91C 109.5 .
C74 C84 H84A 109.5 .
C74 C84 H84B 109.5 .
H84A C84 H84B 109.5 .
C74 C84 H84C 109.5 .
H84A C84 H84C 109.5 .
H84B C84 H84C 109.5 .
N22 C12 C22 109.6(4) .
N22 C12 C42 120.5(5) .
C22 C12 C42 129.8(5) .
C32 C22 C12 108.3(4) .
C32 C22 H22 125.8 .
C12 C22 H22 125.8 .
N25 C15 C25 110.1(4) .
N25 C15 C45 120.7(4) .
C25 C15 C45 129.1(5) .
C44 C64 H64A 109.5 .
C44 C64 H64B 109.5 .
H64A C64 H64B 109.5 .
C44 C64 H64C 109.5 .
H64A C64 H64C 109.5 .
H64B C64 H64C 109.5 .
C66 C76 C86 121.5(5) .
C66 C76 H76 119.2 .
C86 C76 H76 119.2 .
C74 C94 H94A 109.5 .
C74 C94 H94B 109.5 .
H94A C94 H94B 109.5 .
C74 C94 H94C 109.5 .
H94A C94 H94C 109.5 .
H94B C94 H94C 109.5 .
C44 C54 H54A 109.5 .
C44 C54 H54B 109.5 .
H54A C54 H54B 109.5 .
C44 C54 H54C 109.5 .
H54A C54 H54C 109.5 .
H54B C54 H54C 109.5 .
C71 C81 H81A 109.5 .
C71 C81 H81B 109.5 .
H81A C81 H81B 109.5 .
C71 C81 H81C 109.5 .
H81A C81 H81C 109.5 .
H81B C81 H81C 109.5 .
C33 C83 C73 119.4(7) .
C33 C83 H83 120.3 .
C73 C83 H83 120.3 .
C75 C85 H85A 109.5 .
C75 C85 H85B 109.5 .
H85A C85 H85B 109.5 .
C75 C85 H85C 109.5 .
H85A C85 H85C 109.5 .
H85B C85 H85C 109.5 .
C12 C42 C52 112.2(7) .
C12 C42 C62 110.2(9) .
C52 C42 C62 109.6(6) .
C12 C42 H42 108.3 .
C52 C42 H42 108.3 .
C62 C42 H42 108.3 .
C65 C45 C55 107.3(8) .
C65 C45 C15 112.8(9) .
C55 C45 C15 110.8(9) .
C65 C45 H45 108.6 .
C55 C45 H45 108.6 .
C15 C45 H45 108.6 .
C72 C82 H82A 109.5 .
C72 C82 H82B 109.5 .
H82A C82 H82B 109.5 .
C72 C82 H82C 109.5 .
H82A C82 H82C 109.5 .
H82B C82 H82C 109.5 .
C35 C25 C15 107.8(4) .
C35 C25 H25 126.1 .
C15 C25 H25 126.1 .
C41 C51 H51A 109.5 .
C41 C51 H51B 109.5 .
H51A C51 H51B 109.5 .
C41 C51 H51C 109.5 .
H51A C51 H51C 109.5 .
H51B C51 H51C 109.5 .
C63 C53 C43 119.7(8) .
C63 C53 H53 120.1 .
C43 C53 H53 120.1 .
C42 C52 H52A 109.5 .
C42 C52 H52B 109.5 .
H52A C52 H52B 109.5 .
C42 C52 H52C 109.5 .
H52A C52 H52C 109.5 .
H52B C52 H52C 109.5 .
C63 C73 C83 120.4(8) .
C63 C73 H73 119.8 .
C83 C73 H73 119.8 .
C72 C92 H92A 109.5 .
C72 C92 H92B 109.5 .
H92A C92 H92B 109.5 .
C72 C92 H92C 109.5 .
H92A C92 H92C 109.5 .
H92B C92 H92C 109.5 .
C53 C63 C73 121.2(7) .
C53 C63 H63 119.4 .
C73 C63 H63 119.4 .
C45 C55 H55A 109.5 .
C45 C55 H55B 109.5 .
H55A C55 H55B 109.5 .
C45 C55 H55C 109.5 .
H55A C55 H55C 109.5 .
H55B C55 H55C 109.5 .
C41 C61 H61A 109.5 .
C41 C61 H61B 109.5 .
H61A C61 H61B 109.5 .
C41 C61 H61C 109.5 .
H61A C61 H61C 109.5 .
H61B C61 H61C 109.5 .
C75 C95 H95A 109.5 .
C75 C95 H95B 109.5 .
H95A C95 H95B 109.5 .
C75 C95 H95C 109.5 .
H95A C95 H95C 109.5 .
H95B C95 H95C 109.5 .
C45 C65 H65A 109.5 .
C45 C65 H65B 109.5 .
H65A C65 H65B 109.5 .
C45 C65 H65C 109.5 .
H65A C65 H65C 109.5 .
H65B C65 H65C 109.5 .
C42 C62 H62A 109.5 .
C42 C62 H62B 109.5 .
H62A C62 H62B 109.5 .
C42 C62 H62C 109.5 .
H62A C62 H62C 109.5 .
H62B C62 H62C 109.5 .
F12A P2 F10A 99.9(12) .
F12A P2 F7 137.7(13) .
F10A P2 F7 67.8(11) .
F12A P2 F10 125.2(14) .
F10A P2 F10 99.4(15) .
F7 P2 F10 97.1(10) .
F12A P2 F11A 103.3(13) .
F10A P2 F11A 90.0(12) .
F7 P2 F11A 116.5(10) .
F10 P2 F11A 26.6(11) .
F12A P2 F11 83.3(12) .
F10A P2 F11 159.1(13) .
F7 P2 F11 95.8(10) .
F10 P2 F11 95.3(12) .
F11A P2 F11 109.5(14) .
F12A P2 F8A 100.3(11) .
F10A P2 F8A 90.7(10) .
F7 P2 F8A 42.8(5) .
F10 P2 F8A 130.2(11) .
F11A P2 F8A 156.0(10) .
F11 P2 F8A 68.5(10) .
F12A P2 F8 86.1(14) .
F10A P2 F8 22.0(15) .
F7 P2 F8 89.5(9) .
F10 P2 F8 93.8(13) .
F11A P2 F8 76.5(14) .
F11 P2 F8 168.8(14) .
F8A P2 F8 110.0(9) .
F12A P2 F12 36.4(11) .
F10A P2 F12 103.7(14) .
F7 P2 F12 170.2(10) .
F10 P2 F12 89.1(10) .
F11A P2 F12 67.2(10) .
F11 P2 F12 91.1(11) .
F8A P2 F12 135.6(9) .
F8 P2 F12 82.5(12) .
F12A P2 F9A 96.6(10) .
F10A P2 F9A 163.5(12) .
F7 P2 F9A 100.4(9) .
F10 P2 F9A 69.8(14) .
F11A P2 F9A 85.1(12) .
F11 P2 F9A 25.6(13) .
F8A P2 F9A 87.5(9) .
F8 P2 F9A 161.6(13) .
F12 P2 F9A 88.8(12) .
F12A P2 F9 51.8(10) .
F10A P2 F9 82.7(9) .
F7 P2 F9 86.0(7) .
F10 P2 F9 176.7(11) .
F11A P2 F9 151.6(9) .
F11 P2 F9 83.3(9) .
F8A P2 F9 52.0(6) .
F8 P2 F9 87.3(10) .
F12 P2 F9 87.9(7) .
F9A P2 F9 108.7(10) .
F12A P2 F7A 170.6(9) .
F10A P2 F7A 89.0(10) .
F7 P2 F7A 43.5(5) .
F10 P2 F7A 55.6(10) .
F11A P2 F7A 79.7(8) .
F11 P2 F7A 87.3(9) .
F8A P2 F7A 76.3(7) .
F8 P2 F7A 103.3(12) .
F12 P2 F7A 144.2(9) .
F9A P2 F7A 74.7(8) .
F9 P2 F7A 127.2(7) .
F6A P1 F4A 93.5(12) .
F6A P1 F6 94.9(8) .
F4A P1 F6 62.8(11) .
F6A P1 F2A 92.0(14) .
F4A P1 F2A 174.5(15) .
F6 P1 F2A 116.9(11) .
F6A P1 F2 49.8(12) .
F4A P1 F2 134.4(13) .
F6 P1 F2 91.0(9) .
F2A P1 F2 50.3(13) .
F6A P1 F5 137.6(13) .
F4A P1 F5 127.6(11) .
F6 P1 F5 95.5(7) .
F2A P1 F5 47.1(13) .
F2 P1 F5 89.0(8) .
F6A P1 F4 130.3(13) .
F4A P1 F4 47.7(10) .
F6 P1 F4 92.0(7) .
F2A P1 F4 127.6(12) .
F2 P1 F4 177.0(10) .
F5 P1 F4 90.3(8) .
F6A P1 F5A 95.7(12) .
F4A P1 F5A 95.0(12) .
F6 P1 F5A 32.2(10) .
F2A P1 F5A 84.7(13) .
F2 P1 F5A 68.1(12) .
F5 P1 F5A 73.2(11) .
F4 P1 F5A 114.5(13) .
F6A P1 F3 38.5(11) .
F4A P1 F3 58.1(9) .
F6 P1 F3 90.9(6) .
F2A P1 F3 127.0(15) .
F2 P1 F3 88.0(8) .
F5 P1 F3 173.0(7) .
F4 P1 F3 92.3(9) .
F5A P1 F3 111.4(11) .
F6A P1 F1 81.8(10) .
F4A P1 F1 117.7(13) .
F6 P1 F1 176.7(8) .
F2A P1 F1 63.0(11) .
F2 P1 F1 86.5(10) .
F5 P1 F1 86.7(7) .
F4 P1 F1 90.5(10) .
F5A P1 F1 147.3(12) .
F3 P1 F1 86.9(7) .
F6A P1 F3A 89.7(10) .
F4A P1 F3A 89.3(12) .
F6 P1 F3A 152.0(9) .
F2A P1 F3A 90.5(11) .
F2 P1 F3A 112.6(10) .
F5 P1 F3A 99.6(10) .
F4 P1 F3A 64.6(9) .
F5A P1 F3A 172.8(12) .
F3 P1 F3A 75.7(10) .
F1 P1 F3A 29.1(10) .
F6A P1 F1A 175.3(9) .
F4A P1 F1A 86.9(11) .
F6 P1 F1A 89.4(8) .
F2A P1 F1A 87.7(13) .
F2 P1 F1A 132.1(11) .
F5 P1 F1A 43.4(8) .
F4 P1 F1A 47.6(8) .
F5A P1 F1A 88.9(11) .
F3 P1 F1A 139.9(11) .
F1 P1 F1A 93.9(9) .
F3A P1 F1A 85.6(9) .
C1S C3S H3S1 109.5 .
C1S C3S H3S2 109.5 .
H3S1 C3S H3S2 109.5 .
C1S C3S H3S3 109.5 .
H3S1 C3S H3S3 109.5 .
H3S2 C3S H3S3 109.5 .
C1S C2S H2S1 109.5 .
C1S C2S H2S2 109.5 .
H2S1 C2S H2S2 109.5 .
C1S C2S H2S3 109.5 .
H2S1 C2S H2S3 109.5 .
H2S2 C2S H2S3 109.5 .
O1S C1S C3S 135(3) .
O1S C1S C2S 116(3) .
C3S C1S C2S 104(2) .
C4S C5S H5S1 109.5 .
C4S C5S H5S2 109.5 .
H5S1 C5S H5S2 109.5 .
C4S C5S H5S3 109.5 .
H5S1 C5S H5S3 109.5 .
H5S2 C5S H5S3 109.5 .
O2S C4S C6S 136(3) .
O2S C4S C5S 113(3) .
C6S C4S C5S 112(3) .
C4S C6S H6S1 109.5 .
C4S C6S H6S2 109.5 .
H6S1 C6S H6S2 109.5 .
C4S C6S H6S3 109.5 .
H6S1 C6S H6S3 109.5 .
H6S2 C6S H6S3 109.5 .
C7S C8S H8S1 109.5 .
C7S C8S H8S2 109.5 .
H8S1 C8S H8S2 109.5 .
C7S C8S H8S3 109.5 .
H8S1 C8S H8S3 109.5 .
H8S2 C8S H8S3 109.5 .
C7S C9S H9S1 109.5 .
C7S C9S H9S2 109.5 .
H9S1 C9S H9S2 109.5 .
C7S C9S H9S3 109.5 .
H9S1 C9S H9S3 109.5 .
H9S2 C9S H9S3 109.5 .
C8S C7S O3S 120(3) .
C8S C7S C9S 118(3) .
O3S C7S C9S 120(3) .

loop_
_geom_bond_atom_site_label_1
_geom_bond_atom_site_label_2
_geom_bond_distance
_geom_bond_site_symmetry_2
Ag2 N24 2.268(3) .
Ag2 N25 2.289(3) .
Ag2 S13 2.4289(10) .
Ag1 N21 2.272(3) .
Ag1 N22 2.289(4) .
Ag1 S16 2.4185(11) 3
S13 C33 1.789(5) .
S13 C23 1.813(4) .
S16 C36 1.779(4) .
S16 C26 1.810(4) .
S16 Ag1 2.4185(11) 3_445
C16 N14 1.444(5) .
C16 N15 1.463(5) .
C16 C26 1.521(5) .
C16 H16 0.9800 .
N14 C34 1.358(5) .
N14 N24 1.385(4) .
N11 N21 1.357(4) .
N11 C31 1.358(5) .
N11 C13 1.455(4) .
N24 C14 1.313(5) .
N12 N22 1.347(5) .
N12 C32 1.364(5) .
N12 C13 1.467(5) .
N21 C11 1.323(5) .
N22 C12 1.319(5) .
C13 C23 1.523(6) .
C13 H13 0.9800 .
N25 C15 1.330(5) .
N25 N15 1.355(4) .
N15 C35 1.372(5) .
C23 H23A 0.9700 .
C23 H23B 0.9700 .
C36 C46 1.371(6) .
C36 C86 1.398(6) .
C26 H26A 0.9700 .
C26 H26B 0.9700 .
C14 C24 1.377(6) .
C14 C44 1.502(6) .
C35 C25 1.339(7) .
C35 C75 1.489(7) .
C86 C76 1.359(7) .
C86 H86 0.9300 .
C32 C22 1.363(7) .
C32 C72 1.497(7) .
C33 C83 1.361(7) .
C33 C43 1.379(7) .
C24 C34 1.366(6) .
C24 H24 0.9300 .
C75 C95 1.479(14) .
C75 C85 1.494(13) .
C75 H75 0.9800 .
C41 C61 1.442(9) .
C41 C51 1.451(11) .
C41 C11 1.500(6) .
C41 H41 0.9800 .
C44 C54 1.497(8) .
C44 C64 1.510(8) .
C44 H44 0.9800 .
C74 C84 1.482(8) .
C74 C34 1.509(6) .
C74 C94 1.523(8) .
C74 H74 0.9800 .
C43 C53 1.389(8) .
C43 H43 0.9300 .
C66 C76 1.341(9) .
C66 C56 1.372(8) .
C66 H66 0.9300 .
C46 C56 1.394(7) .
C46 H46 0.9300 .
C72 C92 1.445(10) .
C72 C82 1.520(9) .
C72 H72 0.9800 .
C31 C21 1.375(6) .
C31 C71 1.486(6) .
C71 C91 1.503(8) .
C71 C81 1.537(9) .
C71 H71 0.9800 .
C21 C11 1.392(6) .
C21 H21 0.9300 .
C56 H56 0.9300 .
C91 H91A 0.9600 .
C91 H91B 0.9600 .
C91 H91C 0.9600 .
C84 H84A 0.9600 .
C84 H84B 0.9600 .
C84 H84C 0.9600 .
C12 C22 1.366(7) .
C12 C42 1.484(9) .
C22 H22 0.9300 .
C15 C25 1.375(7) .
C15 C45 1.518(8) .
C64 H64A 0.9600 .
C64 H64B 0.9600 .
C64 H64C 0.9600 .
C76 H76 0.9300 .
C94 H94A 0.9600 .
C94 H94B 0.9600 .
C94 H94C 0.9600 .
C54 H54A 0.9600 .
C54 H54B 0.9600 .
C54 H54C 0.9600 .
C81 H81A 0.9600 .
C81 H81B 0.9600 .
C81 H81C 0.9600 .
C83 C73 1.400(9) .
C83 H83 0.9300 .
C85 H85A 0.9600 .
C85 H85B 0.9600 .
C85 H85C 0.9600 .
C42 C52 1.494(13) .
C42 C62 1.538(15) .
C42 H42 0.9800 .
C45 C65 1.440(16) .
C45 C55 1.482(15) .
C45 H45 0.9800 .
C82 H82A 0.9600 .
C82 H82B 0.9600 .
C82 H82C 0.9600 .
C25 H25 0.9300 .
C51 H51A 0.9600 .
C51 H51B 0.9600 .
C51 H51C 0.9600 .
C53 C63 1.334(12) .
C53 H53 0.9300 .
C52 H52A 0.9600 .
C52 H52B 0.9600 .
C52 H52C 0.9600 .
C73 C63 1.338(13) .
C73 H73 0.9300 .
C92 H92A 0.9600 .
C92 H92B 0.9600 .
C92 H92C 0.9600 .
C63 H63 0.9300 .
C55 H55A 0.9600 .
C55 H55B 0.9600 .
C55 H55C 0.9600 .
C61 H61A 0.9600 .
C61 H61B 0.9600 .
C61 H61C 0.9600 .
C95 H95A 0.9600 .
C95 H95B 0.9600 .
C95 H95C 0.9600 .
C65 H65A 0.9600 .
C65 H65B 0.9600 .
C65 H65C 0.9600 .
C62 H62A 0.9600 .
C62 H62B 0.9600 .
C62 H62C 0.9600 .
P2 F12A 1.390(10) .
P2 F10A 1.453(16) .
P2 F7 1.466(8) .
P2 F10 1.495(14) .
P2 F11A 1.508(12) .
P2 F11 1.511(13) .
P2 F8A 1.523(9) .
P2 F8 1.536(14) .
P2 F12 1.574(12) .
P2 F9A 1.585(17) .
P2 F9 1.648(8) .
P2 F7A 1.805(13) .
P1 F6A 1.478(12) .
P1 F4A 1.502(11) .
P1 F6 1.511(8) .
P1 F2A 1.516(12) .
P1 F2 1.527(11) .
P1 F5 1.535(9) .
P1 F4 1.545(10) .
P1 F5A 1.547(13) .
P1 F3 1.554(9) .
P1 F1 1.554(10) .
P1 F3A 1.568(12) .
P1 F1A 1.571(11) .
C3S C1S 1.457(19) .
C3S H3S1 0.9600 .
C3S H3S2 0.9600 .
C3S H3S3 0.9600 .
C2S C1S 1.47(2) .
C2S H2S1 0.9600 .
C2S H2S2 0.9600 .
C2S H2S3 0.9600 .
C1S O1S 1.217(19) .
O2S C4S 1.192(18) .
C5S C4S 1.504(19) .
C5S H5S1 0.9600 .
C5S H5S2 0.9600 .
C5S H5S3 0.9600 .
C4S C6S 1.441(19) .
C6S H6S1 0.9600 .
C6S H6S2 0.9600 .
C6S H6S3 0.9600 .
O3S C7S 1.243(19) .
C8S C7S 1.21(4) .
C8S H8S1 0.9600 .
C8S H8S2 0.9600 .
C8S H8S3 0.9600 .
C9S C7S 1.509(19) .
C9S H9S1 0.9600 .
C9S H9S2 0.9600 .
C9S H9S3 0.9600 .
